data_8103356
loop_
_publ_author_name
'Mehrdad Pourayoubi'
'Hassan Fadaei'
'Atekeh Tarahhomi'
'Masood Parvez'

_publ_section_title
;
 Crystal structure of N,N',N'',N'''-tetrakis(4-methylphenyl)diphosphoric
 tetraamide, C28H32N4O3P2
;
_journal_issue 2
_journal_name_full 'Zeitschrift f\"ur Kristallographie - New Crystal Structures'
_journal_page_first 205
_journal_volume 227
_journal_year 2012
_chemical_formula_moiety 'C28 H32 N4 O3 P2'
_chemical_formula_sum 'C28 H32 N4 O3 P2'
_chemical_formula_weight 534.52
_space_group_IT_number 14
_symmetry_cell_setting monoclinic
_symmetry_space_group_name_Hall '-P 2ybc'
_symmetry_space_group_name_H-M 'P 1 21/c 1'
_atom_sites_solution_hydrogens geom
_atom_sites_solution_primary direct
_atom_sites_solution_secondary difmap
_cell_angle_alpha 90.00
_cell_angle_beta 106.0800(14)
_cell_angle_gamma 90.00
_cell_formula_units_Z 4
_cell_length_a 13.0365(5)
_cell_length_b 9.6142(2)
_cell_length_c 22.3704(8)
_cell_measurement_reflns_used 5253
_cell_measurement_temperature 173(2)
_cell_measurement_theta_max 27.5
_cell_measurement_theta_min 2.7
_cell_volume 2694.11(15)
_computing_cell_refinement 'HKL DENZO (Otwinowski & Minor, 1997 [7])'
_computing_data_collection 'COLLECT (Hooft, 1998 [6])'
_computing_data_reduction 'SCALEPACK (Otwinowski & Minor, 1997 [7])'
_computing_molecular_graphics 'ORTEP; (Farrugia, 1997 [11])'
_computing_publication_material 'enCIFer (Allen et al., 2004 [10])'
_computing_structure_refinement 'SHELXL-97 (Sheldrick, 2008 [9])'
_computing_structure_solution 'SIR92 (Altomare et al., 1993 [8])'
_diffrn_ambient_temperature 173(2)
_diffrn_measured_fraction_theta_full 0.976
_diffrn_measured_fraction_theta_max 0.944
_diffrn_measurement_device_type 'Nonius APEX2 CCD'
_diffrn_measurement_method ' \w and \f scans '
_diffrn_radiation_monochromator graphite
_diffrn_radiation_source 'fine-focus sealed tube'
_diffrn_radiation_type MoK\a
_diffrn_radiation_wavelength 0.71073
_diffrn_reflns_av_R_equivalents 0.0911
_diffrn_reflns_av_sigmaI/netI 0.1087
_diffrn_reflns_limit_h_max 16
_diffrn_reflns_limit_h_min -16
_diffrn_reflns_limit_k_max 12
_diffrn_reflns_limit_k_min -12
_diffrn_reflns_limit_l_max 28
_diffrn_reflns_limit_l_min -28
_diffrn_reflns_number 10099
_diffrn_reflns_theta_full 25.00
_diffrn_reflns_theta_max 27.54
_diffrn_reflns_theta_min 2.67
_diffrn_standards_number 0
_exptl_absorpt_coefficient_mu 0.199
_exptl_absorpt_correction_T_max 0.9941
_exptl_absorpt_correction_T_min 0.9428
_exptl_absorpt_correction_type multi-scan
_exptl_absorpt_process_details 'SORTAV; Blessing, 1997 [5]'
_exptl_crystal_colour Colorless
_exptl_crystal_density_diffrn 1.318
_exptl_crystal_density_method 'not measured'
_exptl_crystal_description Needle
_exptl_crystal_F_000 1128
_exptl_crystal_size_max 0.30
_exptl_crystal_size_mid 0.04
_exptl_crystal_size_min 0.03
_refine_diff_density_max 0.450
_refine_diff_density_min -0.462
_refine_diff_density_rms 0.099
_refine_ls_extinction_method none
_refine_ls_goodness_of_fit_ref 1.425
_refine_ls_hydrogen_treatment constr
_refine_ls_matrix_type full
_refine_ls_number_parameters 334
_refine_ls_number_reflns 5863
_refine_ls_number_restraints 0
_refine_ls_restrained_S_all 1.425
_refine_ls_R_factor_all 0.1770
_refine_ls_R_factor_gt 0.1070
_refine_ls_shift/su_max 0.000
_refine_ls_shift/su_mean 0.000
_refine_ls_structure_factor_coef Fsqd
_refine_ls_weighting_details 'calc w=1/[\s^2^(Fo^2^)+5.5500P] where P=(Fo^2^+2Fc^2^)/3'
_refine_ls_weighting_scheme calc
_refine_ls_wR_factor_gt 0.1574
_refine_ls_wR_factor_ref 0.1872
_reflns_number_gt 3514
_reflns_number_total 5863
_reflns_threshold_expression 'I > 2.0\s(I)'
_cod_data_source_file 1267-3711.cff
_cod_data_source_block Global
_cod_depositor_comments
;
The following automatic conversions were performed:

'_symmetry_cell_setting' value 'Monoclinic' changed to 'monoclinic'
according to /home/saulius/struct/CIF-dictionaries/cif_core.dic
dictionary named 'cif_core.dic' version 2.4.1 from
2010-06-29.

'_exptl_absorpt_correction_type' value 'Multi-scan'
changed to 'multi-scan' according to
/home/saulius/struct/CIF-dictionaries/cif_core.dic dictionary named
'cif_core.dic' version 2.4.1 from 2010-06-29.

Automatic conversion script
Id: cif_fix_values 1891 2012-01-12 08:04:46Z andrius 
;
_cod_original_sg_symbol_H-M 'P 21/c'
_cod_database_code 8103356

loop_
_symmetry_equiv_pos_as_xyz
'x, y, z'
'-x, y+1/2, -z+1/2'
'-x, -y, -z'
'x, -y-1/2, z-1/2'

loop_
_atom_site_label
_atom_site_type_symbol
_atom_site_fract_x
_atom_site_fract_y
_atom_site_fract_z
_atom_site_U_iso_or_equiv
_atom_site_adp_type
_atom_site_occupancy
_atom_site_symmetry_multiplicity
_atom_site_calc_flag
_atom_site_refinement_flags
P1 P 0.06568(11) 0.07108(13) 0.77113(6) 0.0273(3) Uani 1 1 d .
P2 P -0.06911(11) 0.04575(13) 0.64347(6) 0.0267(3) Uani 1 1 d .
O1 O 0.0739(3) -0.0791(3) 0.78262(15) 0.0316(8) Uani 1 1 d .
O2 O 0.0313(3) 0.0992(3) 0.69706(14) 0.0262(8) Uani 1 1 d .
O3 O -0.1164(3) -0.0840(3) 0.65866(15) 0.0344(9) Uani 1 1 d .
N1 N 0.1737(3) 0.1633(4) 0.79467(19) 0.0320(10) Uani 1 1 d .
H1N H 0.1760 0.2233 0.8247 0.038 Uiso 1 1 calc R
N2 N -0.0180(4) 0.1553(4) 0.7992(2) 0.0395(12) Uani 1 1 d .
H2N H -0.0073 0.2458 0.8016 0.047 Uiso 1 1 calc R
N3 N -0.1438(3) 0.1852(4) 0.63363(19) 0.0297(10) Uani 1 1 d .
H3N H -0.1184 0.2579 0.6569 0.036 Uiso 1 1 calc R
N4 N -0.0255(3) 0.0224(4) 0.58290(17) 0.0296(10) Uani 1 1 d .
H4N H -0.0325 -0.0618 0.5668 0.036 Uiso 1 1 calc R
C1 C 0.2653(4) 0.1569(6) 0.7717(2) 0.0314(12) Uani 1 1 d .
C2 C 0.3393(5) 0.2629(6) 0.7852(3) 0.0446(15) Uani 1 1 d .
H2 H 0.3287 0.3388 0.8107 0.054 Uiso 1 1 d R
C3 C 0.4257(5) 0.2605(7) 0.7612(3) 0.0572(18) Uani 1 1 d .
H3 H 0.4782 0.3331 0.7717 0.069 Uiso 1 1 d R
C4 C 0.4433(5) 0.1540(7) 0.7233(3) 0.0459(15) Uani 1 1 d .
C5 C 0.3690(4) 0.0478(7) 0.7115(3) 0.0466(15) Uani 1 1 d .
H5 H 0.3776 -0.0268 0.6847 0.056 Uiso 1 1 d R
C6 C 0.2823(4) 0.0475(6) 0.7354(3) 0.0416(14) Uani 1 1 d .
H6 H 0.2336 -0.0296 0.7276 0.050 Uiso 1 1 d R
C7 C 0.5382(5) 0.1539(8) 0.6976(3) 0.067(2) Uani 1 1 d .
H7A H 0.5358 0.0732 0.6719 0.081 Uiso 1 1 d R
H7B H 0.6024 0.1522 0.7313 0.081 Uiso 1 1 d R
H7C H 0.5370 0.2363 0.6732 0.081 Uiso 1 1 d R
C8 C -0.1053(4) 0.1109(5) 0.8205(2) 0.0309(12) Uani 1 1 d .
C9 C -0.1327(4) -0.0266(6) 0.8240(2) 0.0364(14) Uani 1 1 d .
H9 H -0.0915 -0.0978 0.8113 0.044 Uiso 1 1 d R
C10 C -0.2191(4) -0.0608(6) 0.8457(2) 0.0397(14) Uani 1 1 d .
H10 H -0.2381 -0.1567 0.8480 0.048 Uiso 1 1 d R
C11 C -0.2796(4) 0.0386(6) 0.8646(2) 0.0363(13) Uani 1 1 d .
C12 C -0.2496(5) 0.1766(6) 0.8626(3) 0.0444(15) Uani 1 1 d .
H12 H -0.2889 0.2475 0.8769 0.053 Uiso 1 1 d R
C13 C -0.1632(4) 0.2120(6) 0.8406(2) 0.0365(13) Uani 1 1 d .
H13 H -0.1437 0.3078 0.8387 0.044 Uiso 1 1 d R
C14 C -0.3761(5) 0.0011(7) 0.8856(3) 0.0529(17) Uani 1 1 d .
H14A H -0.4065 0.0849 0.8966 0.063 Uiso 1 1 d R
H14B H -0.3560 -0.0594 0.9211 0.063 Uiso 1 1 d R
H14C H -0.4279 -0.0448 0.8524 0.063 Uiso 1 1 d R
C15 C -0.2463(4) 0.1985(5) 0.5905(2) 0.0273(11) Uani 1 1 d .
C16 C -0.2871(4) 0.0995(6) 0.5459(3) 0.0391(14) Uani 1 1 d .
H16 H -0.2458 0.0176 0.5443 0.047 Uiso 1 1 d R
C17 C -0.3865(5) 0.1185(6) 0.5036(3) 0.0445(15) Uani 1 1 d .
H17 H -0.4165 0.0503 0.4723 0.053 Uiso 1 1 d R
C18 C -0.4479(4) 0.2345(6) 0.5054(3) 0.0419(14) Uani 1 1 d .
C19 C -0.4063(4) 0.3305(6) 0.5525(3) 0.0399(14) Uani 1 1 d .
H19 H -0.4482 0.4105 0.5562 0.048 Uiso 1 1 d R
C20 C -0.3072(4) 0.3148(5) 0.5940(2) 0.0348(13) Uani 1 1 d .
H20 H -0.2797 0.3835 0.6255 0.042 Uiso 1 1 d R
C21 C -0.5562(5) 0.2545(7) 0.4592(3) 0.0604(19) Uani 1 1 d .
H21A H -0.5860 0.3414 0.4675 0.073 Uiso 1 1 d R
H21B H -0.6028 0.1798 0.4631 0.073 Uiso 1 1 d R
H21C H -0.5485 0.2555 0.4177 0.073 Uiso 1 1 d R
C22 C 0.0231(4) 0.1248(5) 0.5529(2) 0.0274(11) Uani 1 1 d .
C23 C -0.0391(4) 0.2257(5) 0.5162(2) 0.0336(13) Uani 1 1 d .
H23 H -0.1142 0.2292 0.5126 0.040 Uiso 1 1 d R
C24 C 0.0089(5) 0.3221(5) 0.4858(2) 0.0347(13) Uani 1 1 d .
H24 H -0.0334 0.3930 0.4602 0.042 Uiso 1 1 d R
C25 C 0.1163(4) 0.3182(5) 0.4909(2) 0.0326(13) Uani 1 1 d .
C26 C 0.1775(4) 0.2150(6) 0.5275(2) 0.0345(13) Uani 1 1 d .
H26 H 0.2526 0.2108 0.5312 0.041 Uiso 1 1 d R
C27 C 0.1313(4) 0.1186(5) 0.5586(2) 0.0328(12) Uani 1 1 d .
H27 H 0.1738 0.0479 0.5842 0.039 Uiso 1 1 d R
C28 C 0.1662(5) 0.4244(6) 0.4576(3) 0.0463(15) Uani 1 1 d .
H28A H 0.2413 0.4061 0.4663 0.056 Uiso 1 1 d R
H28B H 0.1557 0.5161 0.4719 0.056 Uiso 1 1 d R
H28C H 0.1335 0.4183 0.4136 0.056 Uiso 1 1 d R

loop_
_atom_site_aniso_label
_atom_site_aniso_U_11
_atom_site_aniso_U_22
_atom_site_aniso_U_33
_atom_site_aniso_U_23
_atom_site_aniso_U_13
_atom_site_aniso_U_12
P1 0.0341(8) 0.0215(7) 0.0269(7) 0.0002(6) 0.0094(6) -0.0002(6)
P2 0.0307(7) 0.0223(7) 0.0272(7) 0.0008(6) 0.0081(6) -0.0007(6)
O1 0.042(2) 0.0203(19) 0.032(2) 0.0039(15) 0.0100(17) 0.0025(16)
O2 0.030(2) 0.0242(19) 0.0245(18) 0.0054(14) 0.0084(15) 0.0003(15)
O3 0.043(2) 0.027(2) 0.036(2) 0.0017(16) 0.0160(18) -0.0050(17)
N1 0.035(3) 0.031(3) 0.031(2) -0.006(2) 0.011(2) -0.002(2)
N2 0.056(3) 0.021(2) 0.052(3) -0.004(2) 0.032(3) -0.007(2)
N3 0.031(3) 0.026(2) 0.030(2) -0.0031(19) 0.006(2) 0.0025(19)
N4 0.041(3) 0.023(2) 0.027(2) -0.0003(18) 0.011(2) -0.0009(19)
C1 0.025(3) 0.037(3) 0.026(3) 0.001(2) -0.002(2) 0.000(2)
C2 0.045(4) 0.040(4) 0.046(4) -0.011(3) 0.008(3) -0.013(3)
C3 0.043(4) 0.054(4) 0.075(5) 0.003(4) 0.018(4) -0.014(3)
C4 0.034(3) 0.055(4) 0.051(4) 0.016(3) 0.014(3) 0.010(3)
C5 0.037(3) 0.049(4) 0.054(4) -0.008(3) 0.013(3) 0.005(3)
C6 0.028(3) 0.034(3) 0.062(4) -0.009(3) 0.011(3) -0.005(3)
C7 0.051(4) 0.082(5) 0.075(5) 0.017(4) 0.027(4) 0.010(4)
C8 0.037(3) 0.034(3) 0.024(3) -0.002(2) 0.012(2) 0.003(2)
C9 0.044(4) 0.030(3) 0.041(3) -0.002(2) 0.021(3) -0.002(3)
C10 0.044(4) 0.038(3) 0.035(3) 0.001(3) 0.009(3) -0.007(3)
C11 0.034(3) 0.044(4) 0.032(3) 0.004(3) 0.012(3) 0.002(3)
C12 0.040(4) 0.044(4) 0.048(4) -0.007(3) 0.011(3) 0.006(3)
C13 0.039(3) 0.030(3) 0.043(3) 0.001(3) 0.015(3) 0.002(3)
C14 0.046(4) 0.058(4) 0.056(4) 0.006(3) 0.015(3) 0.000(3)
C15 0.027(3) 0.027(3) 0.028(3) 0.005(2) 0.008(2) 0.002(2)
C16 0.032(3) 0.030(3) 0.049(3) -0.009(3) 0.000(3) 0.001(2)
C17 0.037(4) 0.047(4) 0.044(3) -0.009(3) 0.002(3) -0.010(3)
C18 0.030(3) 0.046(4) 0.043(3) 0.012(3) 0.001(3) -0.003(3)
C19 0.027(3) 0.042(3) 0.052(4) 0.013(3) 0.014(3) 0.010(3)
C20 0.041(3) 0.029(3) 0.038(3) 0.001(2) 0.016(3) -0.002(3)
C21 0.037(4) 0.066(5) 0.068(5) 0.020(4) -0.004(3) -0.005(3)
C22 0.036(3) 0.025(3) 0.024(3) -0.001(2) 0.014(2) -0.003(2)
C23 0.041(3) 0.030(3) 0.030(3) -0.004(2) 0.010(3) -0.003(3)
C24 0.051(4) 0.027(3) 0.027(3) -0.001(2) 0.012(3) -0.002(3)
C25 0.040(3) 0.033(3) 0.030(3) -0.005(2) 0.017(3) -0.008(3)
C26 0.029(3) 0.039(3) 0.036(3) -0.003(3) 0.011(3) -0.002(3)
C27 0.039(3) 0.030(3) 0.028(3) 0.003(2) 0.008(2) 0.007(2)
C28 0.054(4) 0.047(4) 0.042(3) 0.004(3) 0.019(3) -0.009(3)

loop_
_atom_type_symbol
_atom_type_description
_atom_type_scat_dispersion_real
_atom_type_scat_dispersion_imag
_atom_type_scat_source
C C 0.0033 0.0016 'International Tables Vol C Tables 4.2.6.8 and 6.1.1.4'
H H 0.0000 0.0000 'International Tables Vol C Tables 4.2.6.8 and 6.1.1.4'
N N 0.0061 0.0033 'International Tables Vol C Tables 4.2.6.8 and 6.1.1.4'
O O 0.0106 0.0060 'International Tables Vol C Tables 4.2.6.8 and 6.1.1.4'
P P 0.1023 0.0942 'International Tables Vol C Tables 4.2.6.8 and 6.1.1.4'

loop_
_geom_angle_atom_site_label_1
_geom_angle_atom_site_label_2
_geom_angle_atom_site_label_3
_geom_angle
O1 P1 O2 109.33(19)
O1 P1 N2 116.7(2)
O2 P1 N2 106.8(2)
O1 P1 N1 117.8(2)
O2 P1 N1 102.2(2)
N2 P1 N1 102.6(2)
O3 P2 O2 114.10(19)
O3 P2 N4 109.9(2)
O2 P2 N4 105.54(19)
O3 P2 N3 117.0(2)
O2 P2 N3 99.8(2)
N4 P2 N3 109.5(2)
P2 O2 P1 130.8(2)
C1 N1 P1 126.7(3)
C1 N1 H1N 116.7
P1 N1 H1N 116.7
C8 N2 P1 132.1(4)
C8 N2 H2N 113.9
P1 N2 H2N 113.9
C15 N3 P2 125.3(3)
C15 N3 H3N 117.3
P2 N3 H3N 117.3
C22 N4 P2 126.7(3)
C22 N4 H4N 116.6
P2 N4 H4N 116.6
C2 C1 C6 118.3(5)
C2 C1 N1 119.7(5)
C6 C1 N1 122.0(5)
C3 C2 C1 120.1(6)
C3 C2 H2 120.9
C1 C2 H2 119.0
C2 C3 C4 122.8(6)
C2 C3 H3 119.9
C4 C3 H3 117.3
C5 C4 C3 115.9(5)
C5 C4 C7 122.2(6)
C3 C4 C7 121.8(6)
C6 C5 C4 122.2(6)
C6 C5 H5 119.3
C4 C5 H5 118.4
C5 C6 C1 120.5(5)
C5 C6 H6 120.2
C1 C6 H6 119.3
C4 C7 H7A 109.7
C4 C7 H7B 109.3
H7A C7 H7B 109.5
C4 C7 H7C 109.4
H7A C7 H7C 109.5
H7B C7 H7C 109.5
C9 C8 C13 119.0(5)
C9 C8 N2 123.6(5)
C13 C8 N2 117.4(5)
C8 C9 C10 119.8(5)
C8 C9 H9 119.5
C10 C9 H9 120.7
C11 C10 C9 122.2(5)
C11 C10 H10 118.1
C9 C10 H10 119.6
C10 C11 C12 117.6(5)
C10 C11 C14 121.9(5)
C12 C11 C14 120.5(5)
C11 C12 C13 120.6(5)
C11 C12 H12 119.1
C13 C12 H12 120.3
C8 C13 C12 120.8(5)
C8 C13 H13 119.2
C12 C13 H13 120.0
C11 C14 H14A 108.6
C11 C14 H14B 110.0
H14A C14 H14B 109.5
C11 C14 H14C 109.8
H14A C14 H14C 109.5
H14B C14 H14C 109.5
C16 C15 C20 119.2(5)
C16 C15 N3 122.1(5)
C20 C15 N3 118.7(5)
C15 C16 C17 120.2(5)
C15 C16 H16 119.1
C17 C16 H16 120.7
C18 C17 C16 121.7(5)
C18 C17 H17 116.8
C16 C17 H17 121.4
C17 C18 C19 116.8(5)
C17 C18 C21 121.5(6)
C19 C18 C21 121.8(6)
C20 C19 C18 122.3(5)
C20 C19 H19 118.8
C18 C19 H19 118.9
C19 C20 C15 119.8(5)
C19 C20 H20 120.7
C15 C20 H20 119.5
C18 C21 H21A 109.2
C18 C21 H21B 109.7
H21A C21 H21B 109.5
C18 C21 H21C 109.5
H21A C21 H21C 109.5
H21B C21 H21C 109.5
C23 C22 C27 120.1(5)
C23 C22 N4 119.8(5)
C27 C22 N4 120.0(5)
C22 C23 C24 119.1(5)
C22 C23 H23 119.5
C24 C23 H23 121.3
C25 C24 C23 121.7(5)
C25 C24 H24 118.2
C23 C24 H24 120.1
C24 C25 C26 118.4(5)
C24 C25 C28 120.5(5)
C26 C25 C28 121.1(5)
C25 C26 C27 120.8(5)
C25 C26 H26 119.1
C27 C26 H26 120.1
C22 C27 C26 119.8(5)
C22 C27 H27 119.3
C26 C27 H27 120.8
C25 C28 H28A 109.3
C25 C28 H28B 109.6
H28A C28 H28B 109.5
C25 C28 H28C 109.5
H28A C28 H28C 109.5
H28B C28 H28C 109.5

loop_
_geom_bond_atom_site_label_1
_geom_bond_atom_site_label_2
_geom_bond_distance
P1 O1 1.465(3)
P1 O2 1.615(3)
P1 N2 1.618(4)
P1 N1 1.623(4)
P2 O3 1.472(3)
P2 O2 1.596(3)
P2 N4 1.623(4)
P2 N3 1.635(4)
N1 C1 1.426(6)
N1 H1N 0.8800
N2 C8 1.417(6)
N2 H2N 0.8800
N3 C15 1.421(6)
N3 H3N 0.8800
N4 C22 1.435(6)
N4 H4N 0.8800
C1 C2 1.378(7)
C1 C6 1.384(7)
C2 C3 1.375(8)
C2 H2 0.9601
C3 C4 1.388(8)
C3 H3 0.9600
C4 C5 1.382(8)
C4 C7 1.502(8)
C5 C6 1.379(7)
C5 H5 0.9600
C6 H6 0.9600
C7 H7A 0.9601
C7 H7B 0.9599
C7 H7C 0.9601
C8 C9 1.377(7)
C8 C13 1.379(7)
C9 C10 1.384(7)
C9 H9 0.9600
C10 C11 1.378(7)
C10 H10 0.9600
C11 C12 1.388(8)
C11 C14 1.504(7)
C12 C13 1.390(7)
C12 H12 0.9600
C13 H13 0.9600
C14 H14A 0.9600
C14 H14B 0.9600
C14 H14C 0.9601
C15 C16 1.375(7)
C15 C20 1.386(7)
C16 C17 1.389(7)
C16 H16 0.9600
C17 C18 1.380(8)
C17 H17 0.9599
C18 C19 1.393(8)
C18 C21 1.513(7)
C19 C20 1.374(7)
C19 H19 0.9600
C20 H20 0.9601
C21 H21A 0.9600
C21 H21B 0.9600
C21 H21C 0.9600
C22 C23 1.381(7)
C22 C27 1.382(7)
C23 C24 1.396(7)
C23 H23 0.9600
C24 C25 1.373(7)
C24 H24 0.9600
C25 C26 1.389(7)
C25 C28 1.514(7)
C26 C27 1.391(7)
C26 H26 0.9600
C27 H27 0.9599
C28 H28A 0.9600
C28 H28B 0.9600
C28 H28C 0.9600

loop_
_geom_hbond_atom_site_label_D
_geom_hbond_atom_site_label_H
_geom_hbond_atom_site_label_A
_geom_hbond_distance_DH
_geom_hbond_distance_HA
_geom_hbond_distance_DA
_geom_hbond_angle_DHA
_geom_hbond_site_symmetry_A
N1 H1N O3 0.88 2.08 2.825(5) 141.7 2_556
N2 H2N O3 0.88 2.30 3.053(6) 144.1 2_556
N2 H2N O1 0.88 2.50 3.108(5) 127.2 2_556
N3 H3N O1 0.88 2.05 2.921(5) 172.4 2_556

loop_
_geom_torsion_atom_site_label_1
_geom_torsion_atom_site_label_2
_geom_torsion_atom_site_label_3
_geom_torsion_atom_site_label_4
_geom_torsion
O3 P2 O2 P1 -24.1(3)
N4 P2 O2 P1 -144.8(3)
N3 P2 O2 P1 101.6(3)
O1 P1 O2 P2 56.2(3)
N2 P1 O2 P2 -70.9(3)
N1 P1 O2 P2 -178.3(3)
O1 P1 N1 C1 66.3(5)
O2 P1 N1 C1 -53.5(4)
N2 P1 N1 C1 -164.0(4)
O1 P1 N2 C8 -17.7(6)
O2 P1 N2 C8 104.9(5)
N1 P1 N2 C8 -148.1(5)
O3 P2 N3 C15 -56.2(5)
O2 P2 N3 C15 -179.8(4)
N4 P2 N3 C15 69.7(4)
O3 P2 N4 C22 178.3(4)
O2 P2 N4 C22 -58.2(4)
N3 P2 N4 C22 48.4(5)
P1 N1 C1 C2 164.3(4)
P1 N1 C1 C6 -15.1(7)
C6 C1 C2 C3 2.0(8)
N1 C1 C2 C3 -177.4(5)
C1 C2 C3 C4 -0.4(10)
C2 C3 C4 C5 -0.8(9)
C2 C3 C4 C7 179.9(6)
C3 C4 C5 C6 0.3(9)
C7 C4 C5 C6 179.6(6)
C4 C5 C6 C1 1.4(9)
C2 C1 C6 C5 -2.5(8)
N1 C1 C6 C5 176.9(5)
P1 N2 C8 C9 3.6(8)
P1 N2 C8 C13 -178.5(4)
C13 C8 C9 C10 1.8(8)
N2 C8 C9 C10 179.7(5)
C8 C9 C10 C11 -0.3(9)
C9 C10 C11 C12 -1.4(8)
C9 C10 C11 C14 177.3(5)
C10 C11 C12 C13 1.6(8)
C14 C11 C12 C13 -177.1(5)
C9 C8 C13 C12 -1.6(8)
N2 C8 C13 C12 -179.7(5)
C11 C12 C13 C8 -0.1(9)
P2 N3 C15 C16 -9.5(7)
P2 N3 C15 C20 170.1(4)
C20 C15 C16 C17 2.1(8)
N3 C15 C16 C17 -178.3(5)
C15 C16 C17 C18 -0.9(9)
C16 C17 C18 C19 -1.4(8)
C16 C17 C18 C21 -180.0(5)
C17 C18 C19 C20 2.7(8)
C21 C18 C19 C20 -178.8(5)
C18 C19 C20 C15 -1.6(8)
C16 C15 C20 C19 -0.8(7)
N3 C15 C20 C19 179.5(5)
P2 N4 C22 C23 -74.8(6)
P2 N4 C22 C27 108.0(5)
C27 C22 C23 C24 -0.9(7)
N4 C22 C23 C24 -178.1(4)
C22 C23 C24 C25 0.6(7)
C23 C24 C25 C26 0.0(8)
C23 C24 C25 C28 -179.7(5)
C24 C25 C26 C27 -0.5(8)
C28 C25 C26 C27 179.3(5)
C23 C22 C27 C26 0.5(7)
N4 C22 C27 C26 177.7(4)
C25 C26 C27 C22 0.2(8)
